data_7228033
loop_
_publ_author_name
'Kutzscher, Christel'
'M\"uller, Daniel'
'Notzon, Andreas'
'Stoeck, Ulrich'
'Bon, Volodymyr'
'Senkovska, Irena'
'Kaskel, Stefan'
'Glorius, Frank'

_publ_section_title
;
 Synthesis of the homochiral metal-organic framework DUT-129 based on a
 chiral dicarboxylate linker with 6 stereocenters.
;
_journal_name_full CrystEngComm
_journal_paper_doi 10.1039/C7CE00410A
_journal_year 2017
_chemical_absolute_configuration rmad
_chemical_formula_sum 'C52 H60 N4 O8 Zn'
_chemical_formula_weight 934.41
_chemical_name_systematic DUT-129
_chemical_properties_physical ', Moisture-sensitive'
_space_group_crystal_system tetragonal
_space_group_IT_number 79
_space_group_name_Hall 'I 4'
_space_group_name_H-M_alt 'I 4'
_symmetry_space_group_name_Hall 'I 4'
_symmetry_space_group_name_H-M 'I 4'
_atom_sites_solution_hydrogens geom
_audit_creation_method SHELXL-2014/7
_audit_update_record
;
2017-01-05 deposited with the CCDC.
2017-04-07 downloaded from the CCDC.
;
_cell_angle_alpha 90
_cell_angle_beta 90
_cell_angle_gamma 90
_cell_formula_units_Z 12
_cell_length_a 32.490(5)
_cell_length_b 32.490(5)
_cell_length_c 25.780(5)
_cell_measurement_reflns_used 312
_cell_measurement_temperature 293(2)
_cell_measurement_theta_max 21.23
_cell_measurement_theta_min 4.51
_cell_volume 27213(8)
_computing_cell_refinement 'mosflm 1.0.5'
_computing_data_collection 'marCCD 1994-2002'
_computing_data_reduction scala
_computing_molecular_graphics 'Diamond 3.1'
_computing_publication_material WinGX
_computing_structure_refinement 'SHELXL-2014/7 (Sheldrick, 2014)'
_computing_structure_solution 'SHELXT-2014/7 (Sheldrick, 2014)'
_diffrn_ambient_temperature 296(2)
_diffrn_measured_fraction_theta_full 0.891
_diffrn_measured_fraction_theta_max 0.872
_diffrn_measurement_device_type 'MX-225 CCD'
_diffrn_measurement_method '\D\f scans'
_diffrn_radiation_monochromator 'Si 111'
_diffrn_radiation_probe x-ray
_diffrn_radiation_type synchrotron
_diffrn_radiation_wavelength 0.88561
_diffrn_reflns_av_unetI/netI 0.3164
_diffrn_reflns_Laue_measured_fraction_full 0.891
_diffrn_reflns_Laue_measured_fraction_max 0.872
_diffrn_reflns_limit_h_max 41
_diffrn_reflns_limit_h_min 0
_diffrn_reflns_limit_k_max 41
_diffrn_reflns_limit_k_min 0
_diffrn_reflns_limit_l_max 31
_diffrn_reflns_limit_l_min 0
_diffrn_reflns_number 12946
_diffrn_reflns_point_group_measured_fraction_full 0.456
_diffrn_reflns_point_group_measured_fraction_max 0.446
_diffrn_reflns_theta_full 32.098
_diffrn_reflns_theta_max 34.140
_diffrn_reflns_theta_min 3.315
_diffrn_source synchrotron
_diffrn_source_type 'BESSY BL MX-14.2'
_exptl_absorpt_coefficient_mu 0.538
_exptl_crystal_colour colorless
_exptl_crystal_density_diffrn 0.684
_exptl_crystal_description block
_exptl_crystal_F_000 5928
_exptl_crystal_size_max 0.070
_exptl_crystal_size_mid 0.050
_exptl_crystal_size_min 0.050
_refine_diff_density_max 0.373
_refine_diff_density_min -0.521
_refine_diff_density_rms 0.039
_refine_ls_abs_structure_details
;
No quotients, so Flack parameter determined by classical intensity fit
;
_refine_ls_abs_structure_Flack 0.045(12)
_refine_ls_extinction_method none
_refine_ls_goodness_of_fit_ref 0.906
_refine_ls_hydrogen_treatment constr
_refine_ls_matrix_type full
_refine_ls_number_parameters 807
_refine_ls_number_reflns 12946
_refine_ls_number_restraints 485
_refine_ls_restrained_S_all 0.920
_refine_ls_R_factor_all 0.1579
_refine_ls_R_factor_gt 0.0669
_refine_ls_shift/su_max 0.001
_refine_ls_shift/su_mean 0.000
_refine_ls_structure_factor_coef Fsqd
_refine_ls_weighting_details 'w=1/[\s^2^(Fo^2^)+(0.0202P)^2^] where P=(Fo^2^+2Fc^2^)/3'
_refine_ls_weighting_scheme calc
_refine_ls_wR_factor_gt 0.1498
_refine_ls_wR_factor_ref 0.1952
_reflns_Friedel_coverage 0.000
_reflns_Friedel_fraction_full 0.000
_reflns_Friedel_fraction_max 0.000
_reflns_number_gt 4869
_reflns_number_total 12946
_reflns_threshold_expression 'I > 2\s(I)'
_cod_data_source_file c7ce00410a2.cif
_cod_data_source_block i4m_sq
_cod_original_cell_volume 27213(9)
_cod_database_code 7228033
_platon_squeeze_void_probe_radius 1.20
_shelx_shelxl_version_number 2014/7
_shelx_space_group_comment
;
The symmetry employed for this shelxl refinement is uniquely defined
by the following loop, which should always be used as a source of
symmetry information in preference to the above space-group names.
They are only intended as comments.
;
_shelx_estimated_absorpt_t_min 0.963
_shelx_estimated_absorpt_t_max 0.974

loop_
_space_group_symop_operation_xyz
'x, y, z'
'-x, -y, z'
'-y, x, z'
'y, -x, z'
'x+1/2, y+1/2, z+1/2'
'-x+1/2, -y+1/2, z+1/2'
'-y+1/2, x+1/2, z+1/2'
'y+1/2, -x+1/2, z+1/2'

loop_
_atom_site_label
_atom_site_type_symbol
_atom_site_fract_x
_atom_site_fract_y
_atom_site_fract_z
_atom_site_U_iso_or_equiv
_atom_site_adp_type
_atom_site_occupancy
_atom_site_site_symmetry_order
_atom_site_calc_flag
_atom_site_refinement_flags_posn
_atom_site_refinement_flags_adp
_atom_site_refinement_flags_occupancy
Zn1 Zn 0.26466(2) 0.49999(2) 0.38379(5) 0.0725(3) Uani 1 1 d . . .
Zn2 Zn 0.0000 0.5000 0.13392(6) 0.0668(3) Uani 1 2 d S T P
O1 O 0.23258(16) 0.50746(18) 0.3226(2) 0.0828(17) Uani 1 1 d D . .
O2 O 0.1919(2) 0.5503(2) 0.3630(3) 0.152(3) Uani 1 1 d D . .
O3 O 0.04650(19) 0.49870(18) 0.1799(2) 0.0824(17) Uani 1 1 d D . .
O4 O 0.08884(17) 0.52280(18) 0.1210(2) 0.0935(18) Uani 1 1 d D . .
O5 O 0.23208(16) 0.49106(18) 0.4471(2) 0.0827(17) Uani 1 1 d D . .
O6 O 0.1914(2) 0.4489(3) 0.4089(3) 0.144(3) Uani 1 1 d D . .
O7 O 0.08968(18) 0.4767(2) 0.6526(2) 0.099(2) Uani 1 1 d D . .
O8 O 0.04771(19) 0.50072(18) 0.5904(2) 0.0800(17) Uani 1 1 d D . .
O9 O 0.34435(19) 0.5174(2) 0.4472(2) 0.105(2) Uani 1 1 d D . .
O10 O 0.30001(13) 0.54972(16) 0.3910(3) 0.0951(18) Uani 1 1 d D . .
O11 O 0.45061(17) 0.70123(15) 0.3822(3) 0.0983(18) Uani 1 1 d D . .
O12 O 0.48084(18) 0.65637(18) 0.3255(2) 0.0939(18) Uani 1 1 d D . .
C1 C 0.1998(3) 0.5277(3) 0.3249(3) 0.084(2) Uani 1 1 d D . .
C2 C 0.1666(2) 0.5248(2) 0.2839(3) 0.0605(19) Uani 1 1 d D . .
C3 C 0.1275(2) 0.5472(3) 0.2985(3) 0.082(2) Uani 1 1 d D . .
H3A H 0.1326 0.5766 0.3004 0.098 Uiso 1 1 calc R U .
H3B H 0.1178 0.5379 0.3321 0.098 Uiso 1 1 calc R U .
C4 C 0.0941(2) 0.5377(2) 0.2553(3) 0.073(2) Uani 1 1 d D . .
H4A H 0.0753 0.5170 0.2697 0.088 Uiso 1 1 calc R U .
C5 C 0.1141(2) 0.5186(2) 0.2074(3) 0.067(2) Uani 1 1 d D . .
C6 C 0.1506(2) 0.5455(3) 0.1917(3) 0.084(2) Uani 1 1 d D . .
H6A H 0.1412 0.5733 0.1849 0.101 Uiso 1 1 calc R U .
H6B H 0.1628 0.5348 0.1602 0.101 Uiso 1 1 calc R U .
C7 C 0.1830(3) 0.5461(3) 0.2354(3) 0.100(3) Uani 1 1 d D . .
H7A H 0.2078 0.5322 0.2238 0.120 Uiso 1 1 calc R U .
H7B H 0.1901 0.5744 0.2436 0.120 Uiso 1 1 calc R U .
C8 C 0.1588(2) 0.4802(3) 0.2710(3) 0.082(3) Uani 1 1 d D . .
H8A H 0.1459 0.4686 0.3021 0.098 Uiso 1 1 calc R U .
C9 C 0.1267(2) 0.4744(2) 0.2273(3) 0.078(2) Uani 1 1 d D . .
H9A H 0.1027 0.4600 0.2405 0.093 Uiso 1 1 calc R U .
H9B H 0.1384 0.4584 0.1992 0.093 Uiso 1 1 calc R U .
C10 C 0.0800(2) 0.5131(2) 0.1655(3) 0.066(2) Uani 1 1 d D . .
C11 C 0.1997(2) 0.4713(3) 0.4461(3) 0.082(2) Uani 1 1 d D . .
C12 C 0.1665(2) 0.4765(2) 0.4872(3) 0.072(2) Uani 1 1 d D . .
C13 C 0.1275(2) 0.4531(3) 0.4742(3) 0.086(2) Uani 1 1 d D . .
H13A H 0.1331 0.4238 0.4741 0.103 Uiso 1 1 calc R U .
H13B H 0.1180 0.4609 0.4400 0.103 Uiso 1 1 calc R U .
C14 C 0.0937(2) 0.4631(2) 0.5153(3) 0.070(2) Uani 1 1 d D . .
H14A H 0.0746 0.4834 0.5007 0.084 Uiso 1 1 calc R U .
C15 C 0.1142(2) 0.4815(2) 0.5635(3) 0.0590(19) Uani 1 1 d D . .
C16 C 0.1270(2) 0.5249(2) 0.5461(3) 0.080(3) Uani 1 1 d D . .
H16A H 0.1029 0.5403 0.5354 0.096 Uiso 1 1 calc R U .
H16B H 0.1399 0.5393 0.5747 0.096 Uiso 1 1 calc R U .
C17 C 0.1571(2) 0.5213(2) 0.5010(3) 0.077(2) Uani 1 1 d D . .
H17A H 0.1433 0.5333 0.4707 0.093 Uiso 1 1 calc R U .
C18 C 0.1503(2) 0.4558(3) 0.5800(3) 0.085(2) Uani 1 1 d D . .
H18A H 0.1411 0.4281 0.5878 0.102 Uiso 1 1 calc R U .
H18B H 0.1623 0.4674 0.6112 0.102 Uiso 1 1 calc R U .
C19 C 0.1835(3) 0.4544(3) 0.5359(4) 0.108(3) Uani 1 1 d D . .
H19A H 0.2085 0.4678 0.5475 0.130 Uiso 1 1 calc R U .
H19B H 0.1900 0.4260 0.5276 0.130 Uiso 1 1 calc R U .
C20 C 0.0823(3) 0.4856(3) 0.6081(4) 0.094(3) Uani 1 1 d D . .
C21 C 0.3346(3) 0.5456(3) 0.4156(4) 0.111(4) Uani 1 1 d D . .
C22 C 0.3678(2) 0.5781(2) 0.3973(3) 0.074(2) Uani 1 1 d D . .
C23 C 0.3577(3) 0.5993(3) 0.3465(4) 0.107(3) Uani 1 1 d D . .
H23A H 0.3320 0.6145 0.3518 0.128 Uiso 1 1 calc R U .
C24 C 0.3905(2) 0.6308(3) 0.3322(4) 0.087(3) Uani 1 1 d D . .
H24A H 0.4043 0.6225 0.3005 0.104 Uiso 1 1 calc R U .
H24B H 0.3779 0.6575 0.3265 0.104 Uiso 1 1 calc R U .
C25 C 0.4214(2) 0.6336(2) 0.3759(3) 0.074(2) Uani 1 1 d D . .
C26 C 0.4418(2) 0.5908(2) 0.3839(5) 0.102(3) Uani 1 1 d D . .
H26A H 0.4582 0.5840 0.3536 0.122 Uiso 1 1 calc R U .
H26B H 0.4602 0.5920 0.4135 0.122 Uiso 1 1 calc R U .
C27 C 0.4100(2) 0.5574(2) 0.3926(4) 0.093(3) Uani 1 1 d D . .
H27A H 0.4162 0.5423 0.4241 0.111 Uiso 1 1 calc R U .
H27B H 0.4100 0.5383 0.3637 0.111 Uiso 1 1 calc R U .
C28 C 0.3687(3) 0.6114(3) 0.4395(3) 0.091(3) Uani 1 1 d D . .
H28A H 0.3763 0.5991 0.4724 0.109 Uiso 1 1 calc R U .
H28B H 0.3415 0.6234 0.4432 0.109 Uiso 1 1 calc R U .
C29 C 0.4000(3) 0.6456(3) 0.4254(3) 0.087(3) Uani 1 1 d D . .
H29A H 0.3849 0.6712 0.4194 0.104 Uiso 1 1 calc R U .
C30 C 0.4536(3) 0.6671(3) 0.3594(3) 0.091(3) Uani 1 1 d D . .
N2 N 0.0696(2) 0.57533(19) 0.2457(2) 0.090(2) Uani 1 1 d D U .
H2A H 0.0732 0.5899 0.2182 0.108 Uiso 1 1 calc R U .
N1 N 0.1956(2) 0.4541(2) 0.2615(3) 0.102(2) Uani 1 1 d D U .
H1A H 0.2152 0.4623 0.2416 0.123 Uiso 1 1 calc R U .
N4 N 0.4288(3) 0.6521(4) 0.4672(5) 0.202(4) Uani 1 1 d D U .
H4B H 0.4497 0.6361 0.4708 0.242 Uiso 1 1 calc R U .
N3 N 0.3497(2) 0.5680(2) 0.3042(3) 0.109(2) Uani 1 1 d D U .
H3C H 0.3648 0.5464 0.3007 0.130 Uiso 1 1 calc R U .
N5 N 0.0703(2) 0.4236(2) 0.5268(3) 0.0889(19) Uani 1 1 d D U .
H5A H 0.0747 0.4089 0.5539 0.107 Uiso 1 1 calc R U .
N6 N 0.1951(2) 0.5449(2) 0.5088(3) 0.097(2) Uani 1 1 d D U .
H6C H 0.2154 0.5355 0.5268 0.116 Uiso 1 1 calc R U .
C31 C 0.1973(3) 0.4138(3) 0.2875(4) 0.114(2) Uani 1 1 d D U .
H31A H 0.1940 0.4186 0.3248 0.137 Uiso 1 1 calc R U .
C32 C 0.2411(3) 0.3949(3) 0.2789(5) 0.146(4) Uani 1 1 d D U .
H32A H 0.2427 0.3685 0.2957 0.219 Uiso 1 1 calc R U .
H32B H 0.2460 0.3916 0.2424 0.219 Uiso 1 1 calc R U .
H32C H 0.2616 0.4129 0.2934 0.219 Uiso 1 1 calc R U .
C33 C 0.1610(2) 0.3887(2) 0.2696(3) 0.127(3) Uani 1 1 d G U .
C34 C 0.1591(2) 0.3715(2) 0.2203(3) 0.141(3) Uani 1 1 d G U .
H34A H 0.1803 0.3760 0.1968 0.169 Uiso 1 1 calc R U .
C35 C 0.1253(3) 0.3478(2) 0.2060(2) 0.152(3) Uani 1 1 d G U .
H35A H 0.1240 0.3363 0.1730 0.182 Uiso 1 1 calc R U .
C36 C 0.0935(2) 0.3411(2) 0.2411(3) 0.155(3) Uani 1 1 d G U .
H36A H 0.0710 0.3253 0.2316 0.186 Uiso 1 1 calc R U .
C37 C 0.0955(2) 0.3583(2) 0.2905(3) 0.146(3) Uani 1 1 d G U .
H37A H 0.0742 0.3538 0.3140 0.175 Uiso 1 1 calc R U .
C38 C 0.1292(3) 0.3820(2) 0.3047(2) 0.133(3) Uani 1 1 d G U .
H38A H 0.1306 0.3935 0.3378 0.160 Uiso 1 1 calc R U .
C39 C 0.1964(3) 0.5885(3) 0.4823(4) 0.111(2) Uani 1 1 d D U .
H39A H 0.1934 0.5847 0.4448 0.133 Uiso 1 1 calc R U .
C40 C 0.2400(3) 0.6020(4) 0.4931(5) 0.152(4) Uani 1 1 d D U .
H40A H 0.2588 0.5823 0.4785 0.228 Uiso 1 1 calc R U .
H40B H 0.2447 0.6285 0.4777 0.228 Uiso 1 1 calc R U .
H40C H 0.2442 0.6037 0.5299 0.228 Uiso 1 1 calc R U .
C41 C 0.1623(2) 0.6130(2) 0.5004(3) 0.122(2) Uani 1 1 d G U .
C42 C 0.1601(2) 0.6282(2) 0.5507(3) 0.139(3) Uani 1 1 d G U .
H42A H 0.1818 0.6240 0.5736 0.166 Uiso 1 1 calc R U .
C43 C 0.1254(3) 0.6498(3) 0.5668(3) 0.148(3) Uani 1 1 d G U .
H43A H 0.1239 0.6600 0.6004 0.178 Uiso 1 1 calc R U .
C44 C 0.0929(2) 0.6561(2) 0.5325(4) 0.154(3) Uani 1 1 d G U .
H44A H 0.0697 0.6705 0.5433 0.185 Uiso 1 1 calc R U .
C45 C 0.0951(2) 0.6408(2) 0.4823(3) 0.149(3) Uani 1 1 d G U .
H45A H 0.0734 0.6450 0.4594 0.179 Uiso 1 1 calc R U .
C46 C 0.1298(3) 0.6193(2) 0.4662(2) 0.132(3) Uani 1 1 d G U .
H46A H 0.1313 0.6090 0.4325 0.158 Uiso 1 1 calc R U .
C47 C 0.4223(5) 0.6872(6) 0.5043(7) 0.223(4) Uani 1 1 d D U .
H47A H 0.4204 0.7127 0.4840 0.268 Uiso 1 1 calc R U .
C48 C 0.4568(5) 0.6919(5) 0.5419(6) 0.243(6) Uani 1 1 d D U .
H48A H 0.4821 0.6959 0.5233 0.364 Uiso 1 1 calc R U .
H48B H 0.4518 0.7152 0.5638 0.364 Uiso 1 1 calc R U .
H48C H 0.4589 0.6675 0.5627 0.364 Uiso 1 1 calc R U .
C49 C 0.3834(3) 0.6810(5) 0.5303(5) 0.248(4) Uani 1 1 d G U .
C50 C 0.3708(4) 0.6521(4) 0.5667(6) 0.265(5) Uani 1 1 d G U .
H50A H 0.3893 0.6323 0.5786 0.318 Uiso 1 1 calc R U .
C51 C 0.3307(5) 0.6527(4) 0.5853(5) 0.273(5) Uani 1 1 d G U .
H51A H 0.3223 0.6333 0.6096 0.327 Uiso 1 1 calc R U .
C52 C 0.3032(3) 0.6822(5) 0.5675(6) 0.272(5) Uani 1 1 d G U .
H52A H 0.2763 0.6826 0.5800 0.326 Uiso 1 1 calc R U .
C53 C 0.3158(4) 0.7112(4) 0.5311(6) 0.271(5) Uani 1 1 d G U .
H53A H 0.2973 0.7309 0.5192 0.325 Uiso 1 1 calc R U .
C54 C 0.3559(5) 0.7106(4) 0.5125(5) 0.259(5) Uani 1 1 d G U .
H54A H 0.3643 0.7299 0.4882 0.311 Uiso 1 1 calc R U .
C55 C 0.3141(5) 0.5765(5) 0.2686(6) 0.220(7) Uani 1 1 d D U .
H55A H 0.2889 0.5776 0.2894 0.264 Uiso 1 1 calc R U .
C56 C 0.3088(5) 0.5419(5) 0.2257(6) 0.213(7) Uani 1 1 d D U .
H56A H 0.2858 0.5485 0.2039 0.320 Uiso 1 1 calc R U .
H56B H 0.3333 0.5403 0.2051 0.320 Uiso 1 1 calc R U .
H56C H 0.3041 0.5158 0.2423 0.320 Uiso 1 1 calc R U .
C57 C 0.3181(5) 0.6185(4) 0.2369(5) 0.204(6) Uani 1 1 d DG U .
C58 C 0.3480(4) 0.6333(5) 0.2033(5) 0.215(7) Uani 1 1 d G U .
H58A H 0.3679 0.6156 0.1901 0.259 Uiso 1 1 calc R U .
C59 C 0.3483(4) 0.6747(5) 0.1894(4) 0.264(9) Uani 1 1 d G U .
H59A H 0.3684 0.6846 0.1669 0.317 Uiso 1 1 calc R U .
C60 C 0.3186(6) 0.7012(3) 0.2092(6) 0.260(9) Uani 1 1 d G U .
H60A H 0.3188 0.7288 0.1999 0.311 Uiso 1 1 calc R U .
C61 C 0.2887(4) 0.6864(6) 0.2428(6) 0.426(18) Uani 1 1 d G U .
H61A H 0.2688 0.7041 0.2560 0.511 Uiso 1 1 calc R U .
C62 C 0.2884(4) 0.6450(6) 0.2567(5) 0.346(13) Uani 1 1 d G U .
H62A H 0.2683 0.6351 0.2792 0.415 Uiso 1 1 calc R U .
C63 C 0.0388(3) 0.4129(3) 0.4867(4) 0.106(2) Uani 1 1 d D U .
H63A H 0.0494 0.4233 0.4536 0.127 Uiso 1 1 calc R U .
C64 C -0.0019(3) 0.4355(3) 0.4966(4) 0.116(3) Uani 1 1 d D U .
H64A H -0.0215 0.4281 0.4704 0.174 Uiso 1 1 calc R U .
H64B H -0.0124 0.4280 0.5301 0.174 Uiso 1 1 calc R U .
H64C H 0.0027 0.4647 0.4956 0.174 Uiso 1 1 calc R U .
C65 C 0.0355(2) 0.36610(18) 0.4811(3) 0.128(3) Uani 1 1 d DG U .
C66 C 0.0451(3) 0.3474(3) 0.4341(3) 0.164(3) Uani 1 1 d G U .
H66A H 0.0557 0.3630 0.4069 0.197 Uiso 1 1 calc R U .
C67 C 0.0389(3) 0.3054(3) 0.4277(3) 0.186(4) Uani 1 1 d G U .
H67A H 0.0453 0.2929 0.3963 0.223 Uiso 1 1 calc R U .
C68 C 0.0231(3) 0.28205(19) 0.4683(4) 0.181(4) Uani 1 1 d G U .
H68A H 0.0189 0.2539 0.4640 0.217 Uiso 1 1 calc R U .
C69 C 0.0135(3) 0.3008(2) 0.5152(3) 0.173(4) Uani 1 1 d G U .
H69A H 0.0029 0.2851 0.5424 0.208 Uiso 1 1 calc R U .
C70 C 0.0197(3) 0.3428(3) 0.5216(3) 0.148(3) Uani 1 1 d G U .
H70A H 0.0133 0.3553 0.5530 0.178 Uiso 1 1 calc R U .
C71 C 0.0388(3) 0.5869(3) 0.2850(4) 0.110(2) Uani 1 1 d D U .
H71A H 0.0475 0.5753 0.3183 0.132 Uiso 1 1 calc R U .
C72 C -0.0023(3) 0.5663(3) 0.2693(5) 0.134(4) Uani 1 1 d D U .
H72A H -0.0232 0.5733 0.2941 0.201 Uiso 1 1 calc R U .
H72B H -0.0104 0.5759 0.2356 0.201 Uiso 1 1 calc R U .
H72C H 0.0012 0.5370 0.2683 0.201 Uiso 1 1 calc R U .
C73 C 0.0341(3) 0.63174(17) 0.2917(3) 0.137(3) Uani 1 1 d G U .
C74 C 0.0447(3) 0.6491(2) 0.3391(3) 0.177(3) Uani 1 1 d G U .
H74A H 0.0561 0.6328 0.3650 0.213 Uiso 1 1 calc R U .
C75 C 0.0384(3) 0.6908(2) 0.3477(3) 0.186(4) Uani 1 1 d G U .
H75A H 0.0455 0.7025 0.3795 0.224 Uiso 1 1 calc R U .
C76 C 0.0214(3) 0.71524(17) 0.3090(4) 0.182(4) Uani 1 1 d G U .
H76A H 0.0172 0.7432 0.3147 0.219 Uiso 1 1 calc R U .
C77 C 0.0108(3) 0.6979(2) 0.2615(3) 0.173(3) Uani 1 1 d G U .
H77A H -0.0006 0.7142 0.2356 0.207 Uiso 1 1 calc R U .
C78 C 0.0171(3) 0.6561(2) 0.2529(3) 0.152(3) Uani 1 1 d G U .
H78A H 0.0100 0.6445 0.2212 0.183 Uiso 1 1 calc R U .

loop_
_atom_site_aniso_label
_atom_site_aniso_U_11
_atom_site_aniso_U_22
_atom_site_aniso_U_33
_atom_site_aniso_U_23
_atom_site_aniso_U_13
_atom_site_aniso_U_12
Zn1 0.0462(5) 0.0735(6) 0.0977(6) 0.0041(6) -0.0002(6) 0.0001(4)
Zn2 0.0605(9) 0.0652(9) 0.0748(7) 0.000 0.000 0.0048(8)
O1 0.042(3) 0.102(5) 0.105(4) 0.012(3) -0.005(3) 0.004(3)
O2 0.119(6) 0.160(7) 0.176(8) -0.055(6) -0.068(5) 0.035(5)
O3 0.061(4) 0.077(4) 0.110(4) 0.008(3) -0.018(3) -0.003(3)
O4 0.082(4) 0.124(5) 0.074(4) 0.017(4) -0.008(3) 0.036(3)
O5 0.051(4) 0.105(4) 0.092(4) 0.021(3) 0.011(3) -0.021(3)
O6 0.123(6) 0.149(7) 0.159(7) -0.044(5) 0.065(5) -0.040(5)
O7 0.088(4) 0.151(6) 0.058(3) -0.006(4) -0.005(3) -0.023(4)
O8 0.082(5) 0.088(4) 0.070(4) 0.005(3) 0.015(3) -0.024(4)
O9 0.107(5) 0.090(5) 0.119(5) 0.035(4) -0.014(4) -0.028(4)
O10 0.023(2) 0.113(4) 0.149(5) 0.024(4) -0.013(4) 0.017(2)
O11 0.120(4) 0.041(3) 0.134(4) -0.032(4) 0.037(5) 0.012(3)
O12 0.090(5) 0.096(4) 0.095(4) -0.014(3) 0.016(4) -0.037(3)
C1 0.086(7) 0.086(7) 0.078(6) -0.020(5) -0.018(5) 0.002(5)
C2 0.050(5) 0.044(5) 0.087(5) 0.008(4) -0.019(4) 0.011(3)
C3 0.057(5) 0.095(6) 0.094(6) -0.019(5) -0.021(4) 0.024(4)
C4 0.060(5) 0.077(6) 0.082(5) 0.011(4) -0.015(4) 0.016(4)
C5 0.061(5) 0.050(5) 0.089(6) -0.011(4) 0.009(4) 0.003(4)
C6 0.066(5) 0.097(7) 0.089(6) -0.002(5) -0.009(5) 0.011(5)
C7 0.100(7) 0.087(7) 0.113(8) 0.009(6) 0.003(6) 0.008(5)
C8 0.068(6) 0.103(7) 0.075(6) 0.011(5) -0.024(4) 0.030(5)
C9 0.083(6) 0.065(6) 0.084(6) 0.018(4) -0.006(5) 0.036(4)
C10 0.058(5) 0.072(5) 0.068(5) 0.001(4) -0.021(4) 0.032(4)
C11 0.063(6) 0.098(7) 0.084(6) -0.022(5) 0.040(5) -0.004(5)
C12 0.084(6) 0.076(6) 0.057(5) -0.001(4) -0.001(4) -0.022(5)
C13 0.067(6) 0.098(6) 0.093(6) -0.008(5) 0.027(5) -0.021(5)
C14 0.059(5) 0.073(5) 0.077(5) -0.027(4) 0.022(4) -0.015(4)
C15 0.059(5) 0.057(5) 0.061(5) -0.012(4) 0.006(4) -0.008(4)
C16 0.080(6) 0.069(5) 0.091(6) 0.016(4) 0.051(5) -0.028(4)
C17 0.054(5) 0.075(6) 0.103(6) -0.001(5) 0.003(4) -0.018(4)
C18 0.044(5) 0.106(7) 0.106(6) 0.009(5) 0.001(5) -0.016(4)
C19 0.058(6) 0.106(8) 0.160(10) -0.023(7) 0.021(6) -0.002(5)
C20 0.095(8) 0.075(7) 0.112(9) -0.017(6) 0.000(7) -0.015(5)
C21 0.097(8) 0.071(7) 0.167(10) -0.036(7) 0.059(8) -0.013(6)
C22 0.092(6) 0.055(4) 0.074(6) -0.004(4) -0.008(4) -0.014(4)
C23 0.148(10) 0.064(6) 0.108(7) 0.013(5) -0.008(6) -0.052(6)
C24 0.057(5) 0.078(6) 0.125(8) 0.007(5) -0.007(5) -0.014(4)
C25 0.084(5) 0.050(4) 0.087(6) -0.013(4) 0.013(5) -0.005(4)
C26 0.072(5) 0.075(5) 0.158(7) -0.005(7) 0.027(7) -0.010(4)
C27 0.064(5) 0.075(5) 0.139(8) -0.008(6) 0.028(6) 0.004(4)
C28 0.102(7) 0.076(6) 0.095(7) -0.038(5) 0.020(6) -0.015(5)
C29 0.093(7) 0.102(7) 0.066(5) -0.014(5) 0.002(5) -0.009(5)
C30 0.095(7) 0.092(7) 0.085(6) 0.024(6) -0.017(5) 0.005(6)
N2 0.102(5) 0.081(5) 0.085(4) -0.009(3) 0.001(3) 0.052(4)
N1 0.073(4) 0.089(5) 0.146(6) -0.016(4) -0.029(4) 0.032(4)
N4 0.159(8) 0.221(10) 0.225(10) -0.115(8) 0.026(7) -0.020(7)
N3 0.110(4) 0.113(4) 0.103(4) 0.001(4) -0.009(3) -0.002(4)
N5 0.095(5) 0.085(4) 0.086(4) -0.001(3) 0.003(3) -0.043(4)
N6 0.073(4) 0.070(4) 0.148(6) -0.008(4) 0.017(4) -0.031(3)
C31 0.103(5) 0.084(5) 0.154(6) -0.010(4) -0.038(5) 0.036(4)
C32 0.123(6) 0.112(8) 0.204(10) -0.018(7) -0.050(7) 0.053(6)
C33 0.126(5) 0.109(5) 0.147(6) -0.013(5) -0.025(5) 0.010(4)
C34 0.137(7) 0.134(7) 0.152(6) -0.032(5) -0.003(6) -0.015(5)
C35 0.143(7) 0.156(7) 0.156(7) -0.028(6) -0.006(5) -0.020(6)
C36 0.144(7) 0.154(7) 0.167(7) -0.019(6) -0.005(6) -0.020(6)
C37 0.147(7) 0.132(7) 0.159(7) -0.016(6) -0.005(6) -0.007(5)
C38 0.138(7) 0.110(6) 0.152(6) 0.002(5) -0.019(5) 0.010(5)
C39 0.107(5) 0.081(5) 0.145(6) 0.001(4) 0.020(5) -0.033(4)
C40 0.131(7) 0.131(8) 0.194(10) -0.018(8) 0.031(7) -0.081(6)
C41 0.136(5) 0.086(5) 0.145(6) -0.008(5) 0.011(5) -0.013(4)
C42 0.151(7) 0.109(7) 0.156(6) -0.020(5) 0.009(6) 0.004(5)
C43 0.156(7) 0.129(7) 0.159(7) -0.028(6) 0.002(6) 0.003(6)
C44 0.156(7) 0.138(7) 0.169(7) -0.019(6) 0.006(6) 0.000(6)
C45 0.160(7) 0.129(7) 0.159(7) -0.003(6) 0.005(6) 0.008(6)
C46 0.143(7) 0.102(6) 0.150(6) 0.008(5) 0.014(5) 0.000(5)
C47 0.176(8) 0.249(9) 0.244(10) -0.121(7) 0.033(7) -0.028(8)
C48 0.208(11) 0.248(14) 0.273(15) -0.120(12) -0.004(10) -0.024(12)
C49 0.191(8) 0.289(10) 0.265(10) -0.115(8) 0.064(7) -0.028(8)
C50 0.202(9) 0.313(11) 0.281(11) -0.103(8) 0.076(8) -0.025(9)
C51 0.204(10) 0.321(12) 0.293(11) -0.105(9) 0.085(9) -0.020(9)
C52 0.205(9) 0.314(13) 0.297(12) -0.109(10) 0.081(9) -0.022(9)
C53 0.203(9) 0.311(12) 0.299(12) -0.109(9) 0.082(9) -0.012(9)
C54 0.193(9) 0.299(11) 0.285(11) -0.110(9) 0.075(8) -0.016(8)
C55 0.220(8) 0.221(8) 0.220(8) -0.006(5) -0.005(5) -0.002(5)
C56 0.215(10) 0.207(10) 0.218(10) -0.017(8) 0.007(8) -0.014(8)
C57 0.203(8) 0.205(8) 0.203(7) 0.003(5) -0.008(5) -0.002(5)
C58 0.219(8) 0.213(8) 0.214(8) -0.001(5) -0.001(5) 0.000(5)
C59 0.265(10) 0.262(10) 0.265(10) 0.003(5) -0.001(5) -0.004(5)
C60 0.258(10) 0.260(10) 0.261(10) -0.002(5) -0.006(5) -0.005(5)
C61 0.426(18) 0.426(18) 0.425(18) 0.000(5) 0.001(5) 0.001(5)
C62 0.347(14) 0.345(14) 0.346(14) 0.000(5) -0.001(5) 0.004(5)
C63 0.110(5) 0.107(5) 0.100(5) -0.027(4) 0.001(4) -0.048(4)
C64 0.096(6) 0.130(8) 0.122(7) -0.017(6) -0.018(6) -0.036(5)
C65 0.144(6) 0.107(5) 0.133(6) -0.042(4) 0.009(5) -0.050(4)
C66 0.196(8) 0.137(6) 0.159(6) -0.059(5) 0.027(6) -0.052(6)
C67 0.225(9) 0.145(7) 0.189(7) -0.067(6) 0.038(7) -0.044(7)
C68 0.207(8) 0.137(7) 0.199(8) -0.049(6) 0.037(7) -0.044(7)
C69 0.192(8) 0.127(6) 0.202(7) -0.034(6) 0.042(7) -0.050(7)
C70 0.164(7) 0.114(6) 0.166(6) -0.027(5) 0.023(6) -0.049(6)
C71 0.113(5) 0.096(5) 0.121(5) -0.027(4) -0.006(4) 0.047(4)
C72 0.086(6) 0.141(8) 0.176(10) -0.029(7) -0.008(6) 0.042(5)
C73 0.160(6) 0.107(5) 0.145(6) -0.045(4) -0.031(5) 0.070(4)
C74 0.239(8) 0.133(6) 0.160(7) -0.057(5) -0.037(7) 0.066(6)
C75 0.261(9) 0.126(7) 0.172(7) -0.064(6) -0.046(7) 0.069(7)
C76 0.236(9) 0.126(7) 0.185(8) -0.048(6) -0.042(7) 0.079(7)
C77 0.215(8) 0.114(6) 0.189(7) -0.036(6) -0.039(7) 0.078(6)
C78 0.181(7) 0.104(6) 0.172(6) -0.026(5) -0.041(6) 0.081(6)

loop_
_atom_type_symbol
_atom_type_description
_atom_type_scat_dispersion_real
_atom_type_scat_dispersion_imag
_atom_type_scat_source
C C 0.0060 0.0030 'International Tables Vol C Tables 4.2.6.8 and 6.1.1.4'
H H 0.0000 0.0000 'International Tables Vol C Tables 4.2.6.8 and 6.1.1.4'
N N 0.0100 0.0050 'International Tables Vol C Tables 4.2.6.8 and 6.1.1.4'
O O 0.0180 0.0100 'International Tables Vol C Tables 4.2.6.8 and 6.1.1.4'
Zn Zn 0.0350 2.0980 'International Tables Vol C Tables 4.2.6.8 and 6.1.1.4'

loop_
_geom_angle_atom_site_label_1
_geom_angle_atom_site_label_2
_geom_angle_atom_site_label_3
_geom_angle
_geom_angle_site_symmetry_1
_geom_angle_site_symmetry_3
O1 Zn1 O11 113.5(3) . 3_655
O1 Zn1 O5 114.3(2) . .
O11 Zn1 O5 101.6(3) 3_655 .
O1 Zn1 O10 106.8(2) . .
O11 Zn1 O10 109.99(19) 3_655 .
O5 Zn1 O10 110.7(3) . .
O8 Zn2 O8 108.2(4) 8_454 7_554
O8 Zn2 O3 109.6(3) 8_454 .
O8 Zn2 O3 112.9(3) 7_554 .
O8 Zn2 O3 112.9(3) 8_454 2_565
O8 Zn2 O3 109.6(3) 7_554 2_565
O3 Zn2 O3 103.7(4) . 2_565
C1 O1 Zn1 119.5(6) . .
C10 O3 Zn2 119.8(5) . .
C11 O5 Zn1 121.3(5) . .
C20 O8 Zn2 119.1(6) . 7
C21 O10 Zn1 117.5(5) . .
C30 O11 Zn1 116.5(6) . 4_565
O1 C1 O2 121.3(8) . .
O1 C1 C2 122.7(8) . .
O2 C1 C2 115.9(8) . .
C8 C2 C3 112.1(6) . .
C8 C2 C1 109.4(6) . .
C3 C2 C1 113.4(7) . .
C8 C2 C7 108.3(7) . .
C3 C2 C7 106.2(6) . .
C1 C2 C7 107.2(6) . .
C2 C3 C4 107.9(6) . .
C2 C3 H3A 110.1 . .
C4 C3 H3A 110.1 . .
C2 C3 H3B 110.1 . .
C4 C3 H3B 110.1 . .
H3A C3 H3B 108.4 . .
N2 C4 C5 115.3(6) . .
N2 C4 C3 108.9(6) . .
C5 C4 C3 110.8(6) . .
N2 C4 H4A 107.1 . .
C5 C4 H4A 107.1 . .
C3 C4 H4A 107.1 . .
C6 C5 C4 108.3(6) . .
C6 C5 C10 115.8(7) . .
C4 C5 C10 107.7(6) . .
C6 C5 C9 113.9(7) . .
C4 C5 C9 102.5(6) . .
C10 C5 C9 107.7(6) . .
C5 C6 C7 110.1(7) . .
C5 C6 H6A 109.6 . .
C7 C6 H6A 109.6 . .
C5 C6 H6B 109.6 . .
C7 C6 H6B 109.6 . .
H6A C6 H6B 108.2 . .
C2 C7 C6 110.8(7) . .
C2 C7 H7A 109.5 . .
C6 C7 H7A 109.5 . .
C2 C7 H7B 109.5 . .
C6 C7 H7B 109.5 . .
H7A C7 H7B 108.1 . .
N1 C8 C2 116.6(7) . .
N1 C8 C9 110.8(6) . .
C2 C8 C9 112.9(6) . .
N1 C8 H8A 105.1 . .
C2 C8 H8A 105.1 . .
C9 C8 H8A 105.1 . .
C8 C9 C5 107.5(6) . .
C8 C9 H9A 110.2 . .
C5 C9 H9A 110.2 . .
C8 C9 H9B 110.2 . .
C5 C9 H9B 110.2 . .
H9A C9 H9B 108.5 . .
O4 C10 O3 125.7(7) . .
O4 C10 C5 116.9(8) . .
O3 C10 C5 117.4(7) . .
O5 C11 O6 120.7(7) . .
O5 C11 C12 122.3(8) . .
O6 C11 C12 116.8(7) . .
C13 C12 C11 112.6(6) . .
C13 C12 C17 111.2(7) . .
C11 C12 C17 114.1(6) . .
C13 C12 C19 104.1(7) . .
C11 C12 C19 105.1(7) . .
C17 C12 C19 108.9(6) . .
C12 C13 C14 109.5(6) . .
C12 C13 H13A 109.8 . .
C14 C13 H13A 109.8 . .
C12 C13 H13B 109.8 . .
C14 C13 H13B 109.8 . .
H13A C13 H13B 108.2 . .
N5 C14 C15 112.8(6) . .
N5 C14 C13 108.0(5) . .
C15 C14 C13 109.0(6) . .
N5 C14 H14A 109.0 . .
C15 C14 H14A 109.0 . .
C13 C14 H14A 109.0 . .
C18 C15 C14 110.7(6) . .
C18 C15 C16 112.5(6) . .
C14 C15 C16 103.8(6) . .
C18 C15 C20 111.0(7) . .
C14 C15 C20 110.1(6) . .
C16 C15 C20 108.5(6) . .
C17 C16 C15 109.0(6) . .
C17 C16 H16A 109.9 . .
C15 C16 H16A 109.9 . .
C17 C16 H16B 109.9 . .
C15 C16 H16B 109.9 . .
H16A C16 H16B 108.3 . .
N6 C17 C16 113.2(7) . .
N6 C17 C12 111.2(7) . .
C16 C17 C12 112.3(6) . .
N6 C17 H17A 106.6 . .
C16 C17 H17A 106.6 . .
C12 C17 H17A 106.6 . .
C15 C18 C19 110.4(7) . .
C15 C18 H18A 109.6 . .
C19 C18 H18A 109.6 . .
C15 C18 H18B 109.6 . .
C19 C18 H18B 109.6 . .
H18A C18 H18B 108.1 . .
C12 C19 C18 109.2(7) . .
C12 C19 H19A 109.8 . .
C18 C19 H19A 109.8 . .
C12 C19 H19B 109.8 . .
C18 C19 H19B 109.8 . .
H19A C19 H19B 108.3 . .
O7 C20 O8 126.2(9) . .
O7 C20 C15 123.5(9) . .
O8 C20 C15 110.3(8) . .
O9 C21 O10 127.2(8) . .
O9 C21 C22 120.4(9) . .
O10 C21 C22 112.1(8) . .
C23 C22 C27 108.9(7) . .
C23 C22 C28 107.3(7) . .
C27 C22 C28 110.4(7) . .
C23 C22 C21 114.5(7) . .
C27 C22 C21 109.8(6) . .
C28 C22 C21 105.9(6) . .
N3 C23 C22 110.8(6) . .
N3 C23 C24 113.4(8) . .
C22 C23 C24 111.3(7) . .
N3 C23 H23A 107.0 . .
C22 C23 H23A 107.0 . .
C24 C23 H23A 107.0 . .
C25 C24 C23 108.9(7) . .
C25 C24 H24A 109.9 . .
C23 C24 H24A 109.9 . .
C25 C24 H24B 109.9 . .
C23 C24 H24B 109.9 . .
H24A C24 H24B 108.3 . .
C29 C25 C24 110.0(7) . .
C29 C25 C26 108.5(8) . .
C24 C25 C26 109.2(8) . .
C29 C25 C30 111.0(7) . .
C24 C25 C30 106.4(6) . .
C26 C25 C30 111.8(6) . .
C27 C26 C25 111.5(6) . .
C27 C26 H26A 109.3 . .
C25 C26 H26A 109.3 . .
C27 C26 H26B 109.3 . .
C25 C26 H26B 109.3 . .
H26A C26 H26B 108.0 . .
C26 C27 C22 108.0(6) . .
C26 C27 H27A 110.1 . .
C22 C27 H27A 110.1 . .
C26 C27 H27B 110.1 . .
C22 C27 H27B 110.1 . .
H27A C27 H27B 108.4 . .
C22 C28 C29 110.6(7) . .
C22 C28 H28A 109.5 . .
C29 C28 H28A 109.5 . .
C22 C28 H28B 109.5 . .
C29 C28 H28B 109.5 . .
H28A C28 H28B 108.1 . .
N4 C29 C25 111.8(8) . .
N4 C29 C28 110.9(8) . .
C25 C29 C28 108.5(7) . .
N4 C29 H29A 108.5 . .
C25 C29 H29A 108.5 . .
C28 C29 H29A 108.5 . .
O11 C30 O12 127.5(8) . .
O11 C30 C25 115.6(8) . .
O12 C30 C25 116.9(8) . .
C71 N2 C4 117.4(7) . .
C71 N2 H2A 121.3 . .
C4 N2 H2A 121.3 . .
C31 N1 C8 117.5(8) . .
C31 N1 H1A 121.3 . .
C8 N1 H1A 121.3 . .
C29 N4 C47 119.6(12) . .
C29 N4 H4B 120.2 . .
C47 N4 H4B 120.2 . .
C55 N3 C23 116.7(9) . .
C55 N3 H3C 121.6 . .
C23 N3 H3C 121.6 . .
C63 N5 C14 113.8(6) . .
C63 N5 H5A 123.1 . .
C14 N5 H5A 123.1 . .
C17 N6 C39 115.6(7) . .
C17 N6 H6C 122.2 . .
C39 N6 H6C 122.2 . .
N1 C31 C33 108.3(7) . .
N1 C31 C32 108.6(8) . .
C33 C31 C32 117.1(7) . .
N1 C31 H31A 107.5 . .
C33 C31 H31A 107.5 . .
C32 C31 H31A 107.5 . .
C31 C32 H32A 109.5 . .
C31 C32 H32B 109.5 . .
H32A C32 H32B 109.5 . .
C31 C32 H32C 109.5 . .
H32A C32 H32C 109.5 . .
H32B C32 H32C 109.5 . .
C34 C33 C38 120.0 . .
C34 C33 C31 122.2(7) . .
C38 C33 C31 117.8(7) . .
C35 C34 C33 120.0 . .
C35 C34 H34A 120.0 . .
C33 C34 H34A 120.0 . .
C36 C35 C34 120.0 . .
C36 C35 H35A 120.0 . .
C34 C35 H35A 120.0 . .
C35 C36 C37 120.0 . .
C35 C36 H36A 120.0 . .
C37 C36 H36A 120.0 . .
C36 C37 C38 120.0 . .
C36 C37 H37A 120.0 . .
C38 C37 H37A 120.0 . .
C37 C38 C33 120.0 . .
C37 C38 H38A 120.0 . .
C33 C38 H38A 120.0 . .
C41 C39 C40 120.2(9) . .
C41 C39 N6 109.7(7) . .
C40 C39 N6 101.9(9) . .
C41 C39 H39A 108.2 . .
C40 C39 H39A 108.2 . .
N6 C39 H39A 108.2 . .
C39 C40 H40A 109.5 . .
C39 C40 H40B 109.5 . .
H40A C40 H40B 109.5 . .
C39 C40 H40C 109.5 . .
H40A C40 H40C 109.5 . .
H40B C40 H40C 109.5 . .
C42 C41 C46 120.0 . .
C42 C41 C39 122.6(7) . .
C46 C41 C39 117.4(7) . .
C43 C42 C41 120.0 . .
C43 C42 H42A 120.0 . .
C41 C42 H42A 120.0 . .
C42 C43 C44 120.0 . .
C42 C43 H43A 120.0 . .
C44 C43 H43A 120.0 . .
C45 C44 C43 120.0 . .
C45 C44 H44A 120.0 . .
C43 C44 H44A 120.0 . .
C44 C45 C46 120.0 . .
C44 C45 H45A 120.0 . .
C46 C45 H45A 120.0 . .
C45 C46 C41 120.0 . .
C45 C46 H46A 120.0 . .
C41 C46 H46A 120.0 . .
C49 C47 C48 111.8(14) . .
C49 C47 N4 108.3(13) . .
C48 C47 N4 112.6(15) . .
C49 C47 H47A 108.0 . .
C48 C47 H47A 108.0 . .
N4 C47 H47A 108.0 . .
C47 C48 H48A 109.5 . .
C47 C48 H48B 109.5 . .
H48A C48 H48B 109.5 . .
C47 C48 H48C 109.5 . .
H48A C48 H48C 109.5 . .
H48B C48 H48C 109.5 . .
C50 C49 C54 120.0 . .
C50 C49 C47 131.7(16) . .
C54 C49 C47 108.3(16) . .
C49 C50 C51 120.0 . .
C49 C50 H50A 120.0 . .
C51 C50 H50A 120.0 . .
C50 C51 C52 120.0 . .
C50 C51 H51A 120.0 . .
C52 C51 H51A 120.0 . .
C53 C52 C51 120.0 . .
C53 C52 H52A 120.0 . .
C51 C52 H52A 120.0 . .
C52 C53 C54 120.0 . .
C52 C53 H53A 120.0 . .
C54 C53 H53A 120.0 . .
C53 C54 C49 120.0 . .
C53 C54 H54A 120.0 . .
C49 C54 H54A 120.0 . .
N3 C55 C56 112.3(12) . .
N3 C55 C57 114.0(12) . .
C56 C55 C57 105.1(12) . .
N3 C55 H55A 108.4 . .
C56 C55 H55A 108.4 . .
C57 C55 H55A 108.4 . .
C55 C56 H56A 109.5 . .
C55 C56 H56B 109.5 . .
H56A C56 H56B 109.5 . .
C55 C56 H56C 109.5 . .
H56A C56 H56C 109.5 . .
H56B C56 H56C 109.5 . .
C58 C57 C62 120.0 . .
C58 C57 C55 132.2(15) . .
C62 C57 C55 106.7(15) . .
C57 C58 C59 120.0 . .
C57 C58 H58A 120.0 . .
C59 C58 H58A 120.0 . .
C58 C59 C60 120.0 . .
C58 C59 H59A 120.0 . .
C60 C59 H59A 120.0 . .
C61 C60 C59 120.0 . .
C61 C60 H60A 120.0 . .
C59 C60 H60A 120.0 . .
C60 C61 C62 120.0 . .
C60 C61 H61A 120.0 . .
C62 C61 H61A 120.0 . .
C61 C62 C57 120.0 . .
C61 C62 H62A 120.0 . .
C57 C62 H62A 120.0 . .
N5 C63 C65 110.2(8) . .
N5 C63 C64 111.2(7) . .
C65 C63 C64 115.5(7) . .
N5 C63 H63A 106.4 . .
C65 C63 H63A 106.4 . .
C64 C63 H63A 106.4 . .
C63 C64 H64A 109.5 . .
C63 C64 H64B 109.5 . .
H64A C64 H64B 109.5 . .
C63 C64 H64C 109.5 . .
H64A C64 H64C 109.5 . .
H64B C64 H64C 109.5 . .
C66 C65 C70 120.0 . .
C66 C65 C63 120.1(6) . .
C70 C65 C63 119.7(6) . .
C67 C66 C65 120.0 . .
C67 C66 H66A 120.0 . .
C65 C66 H66A 120.0 . .
C66 C67 C68 120.0 . .
C66 C67 H67A 120.0 . .
C68 C67 H67A 120.0 . .
C69 C68 C67 120.0 . .
C69 C68 H68A 120.0 . .
C67 C68 H68A 120.0 . .
C70 C69 C68 120.0 . .
C70 C69 H69A 120.0 . .
C68 C69 H69A 120.0 . .
C69 C70 C65 120.0 . .
C69 C70 H70A 120.0 . .
C65 C70 H70A 120.0 . .
N2 C71 C73 113.9(9) . .
N2 C71 C72 107.1(8) . .
C73 C71 C72 111.6(9) . .
N2 C71 H71A 108.0 . .
C73 C71 H71A 108.0 . .
C72 C71 H71A 108.0 . .
C71 C72 H72A 109.5 . .
C71 C72 H72B 109.5 . .
H72A C72 H72B 109.5 . .
C71 C72 H72C 109.5 . .
H72A C72 H72C 109.5 . .
H72B C72 H72C 109.5 . .
C74 C73 C78 120.0 . .
C74 C73 C71 118.5(6) . .
C78 C73 C71 121.3(6) . .
C75 C74 C73 120.0 . .
C75 C74 H74A 120.0 . .
C73 C74 H74A 120.0 . .
C76 C75 C74 120.0 . .
C76 C75 H75A 120.0 . .
C74 C75 H75A 120.0 . .
C75 C76 C77 120.0 . .
C75 C76 H76A 120.0 . .
C77 C76 H76A 120.0 . .
C78 C77 C76 120.0 . .
C78 C77 H77A 120.0 . .
C76 C77 H77A 120.0 . .
C77 C78 C73 120.0 . .
C77 C78 H78A 120.0 . .
C73 C78 H78A 120.0 . .

loop_
_geom_bond_atom_site_label_1
_geom_bond_atom_site_label_2
_geom_bond_distance
_geom_bond_site_symmetry_2
Zn1 O1 1.906(5) .
Zn1 O11 1.951(6) 3_655
Zn1 O5 1.967(5) .
Zn1 O10 1.991(5) .
Zn2 O8 1.914(5) 8_454
Zn2 O8 1.914(5) 7_554
Zn2 O3 1.921(6) .
Zn2 O3 1.921(5) 2_565
O1 C1 1.251(8) .
O2 C1 1.252(8) .
O3 C10 1.240(8) .
O4 C10 1.225(8) .
O5 C11 1.232(8) .
O6 C11 1.235(8) .
O7 C20 1.208(9) .
O8 C20 1.310(9) .
O8 Zn2 1.914(5) 7
O9 C21 1.267(10) .
O10 C21 1.298(10) .
O11 C30 1.258(9) .
O11 Zn1 1.951(6) 4_565
O12 C30 1.291(9) .
C1 C2 1.514(9) .
C2 C8 1.510(9) .
C2 C3 1.511(8) .
C2 C7 1.525(9) .
C3 C4 1.586(9) .
C3 H3A 0.9700 .
C3 H3B 0.9700 .
C4 N2 1.482(8) .
C4 C5 1.527(9) .
C4 H4A 0.9800 .
C5 C6 1.526(9) .
C5 C10 1.559(9) .
C5 C9 1.580(9) .
C6 C7 1.543(10) .
C6 H6A 0.9700 .
C6 H6B 0.9700 .
C7 H7A 0.9700 .
C7 H7B 0.9700 .
C8 N1 1.485(8) .
C8 C9 1.546(9) .
C8 H8A 0.9800 .
C9 H9A 0.9700 .
C9 H9B 0.9700 .
C11 C12 1.521(9) .
C12 C13 1.514(9) .
C12 C17 1.528(10) .
C12 C19 1.550(10) .
C13 C14 1.561(8) .
C13 H13A 0.9700 .
C13 H13B 0.9700 .
C14 N5 1.521(8) .
C14 C15 1.531(8) .
C14 H14A 0.9800 .
C15 C18 1.501(9) .
C15 C16 1.535(8) .
C15 C20 1.553(10) .
C16 C17 1.525(9) .
C16 H16A 0.9700 .
C16 H16B 0.9700 .
C17 N6 1.470(8) .
C17 H17A 0.9800 .
C18 C19 1.567(10) .
C18 H18A 0.9700 .
C18 H18B 0.9700 .
C19 H19A 0.9700 .
C19 H19B 0.9700 .
C21 C22 1.581(10) .
C22 C23 1.516(10) .
C22 C27 1.533(9) .
C22 C28 1.533(9) .
C23 N3 1.515(10) .
C23 C24 1.523(9) .
C23 H23A 0.9800 .
C24 C25 1.510(10) .
C24 H24A 0.9700 .
C24 H24B 0.9700 .
C25 C29 1.504(10) .
C25 C26 1.555(9) .
C25 C30 1.571(10) .
C26 C27 1.515(8) .
C26 H26A 0.9700 .
C26 H26B 0.9700 .
C27 H27A 0.9700 .
C27 H27B 0.9700 .
C28 C29 1.549(10) .
C28 H28A 0.9700 .
C28 H28B 0.9700 .
C29 N4 1.444(11) .
C29 H29A 0.9800 .
N2 C71 1.472(10) .
N2 H2A 0.8600 .
N1 C31 1.473(11) .
N1 H1A 0.8600 .
N4 C47 1.504(17) .
N4 H4B 0.8600 .
N3 C55 1.502(13) .
N3 H3C 0.8600 .
N5 C63 1.494(10) .
N5 H5A 0.8600 .
N6 C39 1.573(11) .
N6 H6C 0.8600 .
C31 C33 1.507(11) .
C31 C32 1.567(10) .
C31 H31A 0.9800 .
C32 H32A 0.9600 .
C32 H32B 0.9600 .
C32 H32C 0.9600 .
C33 C34 1.3900 .
C33 C38 1.3900 .
C34 C35 1.3900 .
C34 H34A 0.9300 .
C35 C36 1.3900 .
C35 H35A 0.9300 .
C36 C37 1.3900 .
C36 H36A 0.9300 .
C37 C38 1.3900 .
C37 H37A 0.9300 .
C38 H38A 0.9300 .
C39 C41 1.441(11) .
C39 C40 1.508(11) .
C39 H39A 0.9800 .
C40 H40A 0.9600 .
C40 H40B 0.9600 .
C40 H40C 0.9600 .
C41 C42 1.3900 .
C41 C46 1.3900 .
C42 C43 1.3900 .
C42 H42A 0.9300 .
C43 C44 1.3900 .
C43 H43A 0.9300 .
C44 C45 1.3900 .
C44 H44A 0.9300 .
C45 C46 1.3900 .
C45 H45A 0.9300 .
C46 H46A 0.9300 .
C47 C49 1.443(17) .
C47 C48 1.490(15) .
C47 H47A 0.9800 .
C48 H48A 0.9600 .
C48 H48B 0.9600 .
C48 H48C 0.9600 .
C49 C50 1.3900 .
C49 C54 1.3900 .
C50 C51 1.3900 .
C50 H50A 0.9300 .
C51 C52 1.3900 .
C51 H51A 0.9300 .
C52 C53 1.3900 .
C52 H52A 0.9300 .
C53 C54 1.3900 .
C53 H53A 0.9300 .
C54 H54A 0.9300 .
C55 C56 1.585(14) .
C55 C57 1.595(13) .
C55 H55A 0.9800 .
C56 H56A 0.9600 .
C56 H56B 0.9600 .
C56 H56C 0.9600 .
C57 C58 1.3900 .
C57 C62 1.3900 .
C58 C59 1.3900 .
C58 H58A 0.9300 .
C59 C60 1.3900 .
C59 H59A 0.9300 .
C60 C61 1.3900 .
C60 H60A 0.9300 .
C61 C62 1.3900 .
C61 H61A 0.9300 .
C62 H62A 0.9300 .
C63 C65 1.532(10) .
C63 C64 1.536(11) .
C63 H63A 0.9800 .
C64 H64A 0.9600 .
C64 H64B 0.9600 .
C64 H64C 0.9600 .
C65 C66 1.3900 .
C65 C70 1.3900 .
C66 C67 1.3900 .
C66 H66A 0.9300 .
C67 C68 1.3900 .
C67 H67A 0.9300 .
C68 C69 1.3900 .
C68 H68A 0.9300 .
C69 C70 1.3900 .
C69 H69A 0.9300 .
C70 H70A 0.9300 .
C71 C73 1.474(10) .
C71 C72 1.548(11) .
C71 H71A 0.9800 .
C72 H72A 0.9600 .
C72 H72B 0.9600 .
C72 H72C 0.9600 .
C73 C74 1.3900 .
C73 C78 1.3900 .
C74 C75 1.3900 .
C74 H74A 0.9300 .
C75 C76 1.3900 .
C75 H75A 0.9300 .
C76 C77 1.3900 .
C76 H76A 0.9300 .
C77 C78 1.3900 .
C77 H77A 0.9300 .
C78 H78A 0.9300 .

loop_
_geom_hbond_atom_site_label_D
_geom_hbond_atom_site_label_H
_geom_hbond_atom_site_label_A
_geom_hbond_distance_DH
_geom_hbond_distance_HA
_geom_hbond_distance_DA
_geom_hbond_angle_DHA
_geom_hbond_site_symmetry_A
N2 H2A O7 0.86 2.34 2.868(9) 120.0 7_554
N4 H4B O9 0.86 2.37 2.925(13) 122.6 4_565
N3 H3C O12 0.86 2.33 2.891(10) 123.3 3_655
N5 H5A O4 0.86 2.42 2.905(8) 116.6 8_455
C31 H31A O6 0.98 2.38 3.336(13) 164.2 .
C39 H39A O2 0.98 2.39 3.321(13) 159.0 .
C48 H48A O9 0.96 2.62 3.348(17) 132.8 4_565
C72 H72B O7 0.96 2.44 3.210(14) 136.7 7_554

loop_
_platon_squeeze_void_nr
_platon_squeeze_void_average_x
_platon_squeeze_void_average_y
_platon_squeeze_void_average_z
_platon_squeeze_void_volume
_platon_squeeze_void_count_electrons
_platon_squeeze_void_content
1 -0.005 0.000 0.010 14536 3260 ' '
2 0.000 0.500 0.884 107 32 ' '
3 0.000 0.500 0.384 107 32 ' '
4 0.078 0.418 0.139 25 2 ' '
5 0.082 0.578 0.639 25 3 ' '
6 0.418 0.922 0.139 25 2 ' '
7 0.422 0.082 0.639 25 3 ' '
8 0.500 0.000 0.884 107 32 ' '
9 0.500 0.000 0.384 107 32 ' '
10 0.578 0.918 0.639 25 2 ' '
11 0.582 0.078 0.139 25 3 ' '
12 0.918 0.422 0.639 25 2 ' '
13 0.922 0.582 0.139 25 3 ' '
